data_4115391
loop_
_publ_author_name
'Yu Yuan'
'Xin Li'
'Jie Sun'
'Kuiling Ding'

_publ_section_title
;
 To Probe the Origin of Activation Effect of Carboxylic Acid and (+)-NLE
 in Tridentated Titanium Catalyst Systems
;
_journal_name_full 'Journal of the American Chemical Society'
_journal_page_first 14866
_journal_page_last 14867
_journal_paper_doi 10.1021/ja0286775
_journal_volume 124
_journal_year 2002
_chemical_formula_sum 'C62 H50 N2 O6 Ti'
_chemical_formula_weight 966.94
_chemical_name_systematic
; 
 ? 
;
_space_group_IT_number 2
_symmetry_cell_setting triclinic
_symmetry_space_group_name_Hall '-P 1'
_symmetry_space_group_name_H-M 'P -1'
_atom_sites_solution_hydrogens geom
_atom_sites_solution_primary direct
_atom_sites_solution_secondary difmap
_audit_creation_method SHELXL-97
_cell_angle_alpha 102.5070(10)
_cell_angle_beta 102.9490(10)
_cell_angle_gamma 91.9930(10)
_cell_formula_units_Z 2
_cell_length_a 10.5299(7)
_cell_length_b 14.4200(9)
_cell_length_c 17.4768(11)
_cell_measurement_reflns_used 2319
_cell_measurement_temperature 293(2)
_cell_measurement_theta_max 45.028
_cell_measurement_theta_min 4.721
_cell_volume 2515.1(3)
_computing_cell_refinement 'Bruker SMART'
_computing_data_collection 'Bruker SMART'
_computing_data_reduction 'Bruker SHELXTL'
_computing_molecular_graphics 'Bruker SHELXTL'
_computing_publication_material 'Bruker SHELXTL'
_computing_structure_refinement 'SHELXL-97 (Sheldrick, 1997)'
_computing_structure_solution 'SHELXS-97 (Sheldrick, 1990)'
_diffrn_ambient_temperature 293(2)
_diffrn_measured_fraction_theta_full 0.888
_diffrn_measured_fraction_theta_max 0.888
_diffrn_measurement_device_type 'CCD area detector'
_diffrn_measurement_method 'phi and omega scans'
_diffrn_radiation_monochromator graphite
_diffrn_radiation_source 'fine-focus sealed tube'
_diffrn_radiation_type MoK\a
_diffrn_radiation_wavelength 0.71073
_diffrn_reflns_av_R_equivalents 0.0318
_diffrn_reflns_av_sigmaI/netI 0.1455
_diffrn_reflns_limit_h_max 14
_diffrn_reflns_limit_h_min -14
_diffrn_reflns_limit_k_max 15
_diffrn_reflns_limit_k_min -19
_diffrn_reflns_limit_l_max 21
_diffrn_reflns_limit_l_min -23
_diffrn_reflns_number 15447
_diffrn_reflns_theta_full 28.29
_diffrn_reflns_theta_max 28.29
_diffrn_reflns_theta_min 1.45
_exptl_absorpt_coefficient_mu 0.226
_exptl_absorpt_correction_T_max 1.0000
_exptl_absorpt_correction_T_min 0.4876
_exptl_absorpt_correction_type sadabs
_exptl_crystal_colour orange
_exptl_crystal_density_diffrn 1.277
_exptl_crystal_F_000 1012
_refine_diff_density_max 0.391
_refine_diff_density_min -0.243
_refine_diff_density_rms 0.040
_refine_ls_extinction_method none
_refine_ls_goodness_of_fit_ref 0.714
_refine_ls_hydrogen_treatment mixed
_refine_ls_matrix_type full
_refine_ls_number_parameters 771
_refine_ls_number_reflns 11104
_refine_ls_number_restraints 0
_refine_ls_restrained_S_all 0.714
_refine_ls_R_factor_all 0.1199
_refine_ls_R_factor_gt 0.0500
_refine_ls_shift/su_max 0.276
_refine_ls_shift/su_mean 0.015
_refine_ls_structure_factor_coef Fsqd
_refine_ls_weighting_details 'calc w=1/[\s^2^(Fo^2^)+(0.0496P)^2^+0.0000P] where P=(Fo^2^+2Fc^2^)/3'
_refine_ls_weighting_scheme calc
_refine_ls_wR_factor_gt 0.1069
_refine_ls_wR_factor_ref 0.1169
_reflns_number_gt 4221
_reflns_number_total 11104
_reflns_threshold_expression >2sigma(I)
_cod_data_source_file ja0286775-5_s3_1.cif
_cod_data_source_block racemic_crystal
_cod_database_code 4115391

loop_
_symmetry_equiv_pos_as_xyz
'x, y, z'
'-x, -y, -z'

loop_
_atom_site_label
_atom_site_type_symbol
_atom_site_fract_x
_atom_site_fract_y
_atom_site_fract_z
_atom_site_U_iso_or_equiv
_atom_site_adp_type
_atom_site_occupancy
_atom_site_symmetry_multiplicity
_atom_site_calc_flag
_atom_site_refinement_flags
Ti Ti 0.41269(5) 0.66165(3) 0.25752(3) 0.05030(16) Uani 1 1 d .
O1 O 0.50490(15) 0.70480(12) 0.19188(10) 0.0553(5) Uani 1 1 d .
O2 O 0.3459(2) 0.53869(12) 0.19057(11) 0.0645(5) Uani 1 1 d .
O3 O 0.41182(15) 0.77865(11) 0.32666(10) 0.0513(5) Uani 1 1 d .
O4 O 0.54394(16) 0.60772(13) 0.32024(10) 0.0612(5) Uani 1 1 d .
O5 O 0.9189(5) 0.8770(7) 0.0375(3) 0.247(2) Uani 1 1 d .
O6 O 0.8497(8) 0.7582(9) 0.5612(8) 0.394(8) Uani 1 1 d .
N1 N 0.2415(2) 0.70200(15) 0.17759(12) 0.0476(5) Uani 1 1 d .
N2 N 0.2924(2) 0.61639(14) 0.33630(11) 0.0473(5) Uani 1 1 d .
C1 C 0.4795(3) 0.70095(19) 0.11156(16) 0.0513(7) Uani 1 1 d .
C2 C 0.5424(3) 0.6343(2) 0.0639(2) 0.0664(8) Uani 1 1 d .
C3 C 0.5175(4) 0.6247(2) -0.0171(2) 0.0742(10) Uani 1 1 d .
C4 C 0.4258(3) 0.6788(2) -0.05571(18) 0.0644(8) Uani 1 1 d .
C5 C 0.3931(4) 0.6656(3) -0.1414(2) 0.0833(11) Uani 1 1 d .
C6 C 0.3035(5) 0.7158(3) -0.1776(2) 0.0921(13) Uani 1 1 d .
C7 C 0.2410(4) 0.7812(3) -0.1320(2) 0.0774(10) Uani 1 1 d .
C8 C 0.2690(3) 0.7968(2) -0.05009(19) 0.0612(8) Uani 1 1 d .
C9 C 0.3633(3) 0.74623(19) -0.00890(16) 0.0521(7) Uani 1 1 d .
C10 C 0.3938(2) 0.75887(18) 0.07731(15) 0.0472(7) Uani 1 1 d .
C11 C 0.3292(2) 0.82994(18) 0.12855(13) 0.0437(6) Uani 1 1 d .
C12 C 0.3463(2) 0.93000(19) 0.13277(14) 0.0451(6) Uani 1 1 d .
C13 C 0.4344(3) 0.9693(2) 0.09595(17) 0.0562(8) Uani 1 1 d .
C14 C 0.4493(3) 1.0649(2) 0.10142(19) 0.0675(9) Uani 1 1 d .
C15 C 0.3754(4) 1.1271(3) 0.1419(2) 0.0784(10) Uani 1 1 d .
C16 C 0.2910(4) 1.0926(2) 0.1786(2) 0.0684(9) Uani 1 1 d .
C17 C 0.2739(3) 0.9941(2) 0.17585(15) 0.0527(7) Uani 1 1 d .
C18 C 0.1914(3) 0.9579(2) 0.21773(17) 0.0584(8) Uani 1 1 d .
C19 C 0.1813(3) 0.8639(2) 0.21757(16) 0.0545(8) Uani 1 1 d .
C20 C 0.2496(2) 0.80047(18) 0.17311(14) 0.0451(6) Uani 1 1 d .
C21 C 0.1406(3) 0.6475(2) 0.13342(17) 0.0600(8) Uani 1 1 d .
C22 C 0.1217(3) 0.5476(2) 0.12855(16) 0.0616(8) Uani 1 1 d .
C23 C -0.0022(4) 0.5002(3) 0.0934(2) 0.0868(11) Uani 1 1 d .
C24 C -0.0270(6) 0.4053(4) 0.0899(3) 0.1113(16) Uani 1 1 d .
C25 C 0.0735(7) 0.3564(3) 0.1186(3) 0.1198(18) Uani 1 1 d .
C26 C 0.1999(5) 0.3986(3) 0.1511(2) 0.0913(12) Uani 1 1 d .
C27 C 0.2251(4) 0.4962(2) 0.15756(17) 0.0678(9) Uani 1 1 d .
C28 C 0.4125(3) 0.81398(17) 0.40493(17) 0.0488(7) Uani 1 1 d .
C29 C 0.5311(3) 0.8642(2) 0.4544(2) 0.0644(8) Uani 1 1 d .
C30 C 0.5398(4) 0.9018(2) 0.5338(2) 0.0771(11) Uani 1 1 d .
C31 C 0.4359(3) 0.8902(2) 0.56889(18) 0.0640(8) Uani 1 1 d .
C32 C 0.4479(5) 0.9244(3) 0.6527(2) 0.0930(12) Uani 1 1 d .
C33 C 0.3490(6) 0.9067(3) 0.6863(3) 0.1036(17) Uani 1 1 d .
C34 C 0.2342(5) 0.8550(3) 0.6410(2) 0.0800(11) Uani 1 1 d .
C35 C 0.2189(4) 0.8224(2) 0.55929(19) 0.0608(8) Uani 1 1 d .
C36 C 0.3168(3) 0.83906(18) 0.52017(16) 0.0512(7) Uani 1 1 d .
C37 C 0.3049(2) 0.80405(17) 0.43542(15) 0.0428(6) Uani 1 1 d .
C38 C 0.1790(2) 0.75302(19) 0.38307(14) 0.0446(6) Uani 1 1 d .
C39 C 0.0606(3) 0.7999(2) 0.37548(14) 0.0494(7) Uani 1 1 d .
C40 C 0.0577(3) 0.8982(2) 0.40632(17) 0.0606(8) Uani 1 1 d .
C41 C -0.0549(4) 0.9418(3) 0.3951(2) 0.0816(11) Uani 1 1 d .
C42 C -0.1724(5) 0.8896(4) 0.3536(3) 0.0988(15) Uani 1 1 d .
C43 C -0.1766(4) 0.7954(4) 0.3229(2) 0.0845(11) Uani 1 1 d .
C44 C -0.0598(3) 0.7473(3) 0.33179(17) 0.0622(8) Uani 1 1 d .
C45 C -0.0597(3) 0.6498(3) 0.2967(2) 0.0731(10) Uani 1 1 d .
C46 C 0.0532(3) 0.6075(2) 0.30070(18) 0.0622(8) Uani 1 1 d .
C47 C 0.1733(3) 0.65971(19) 0.34189(14) 0.0466(7) Uani 1 1 d .
C48 C 0.3194(3) 0.5486(2) 0.37219(17) 0.0617(8) Uani 1 1 d .
C49 C 0.4374(3) 0.4985(2) 0.37462(16) 0.0638(8) Uani 1 1 d .
C50 C 0.4421(4) 0.4174(2) 0.4074(2) 0.0926(11) Uani 1 1 d .
C51 C 0.5531(5) 0.3691(3) 0.4135(2) 0.1045(15) Uani 1 1 d .
C52 C 0.6596(5) 0.4012(3) 0.3906(2) 0.0930(12) Uani 1 1 d .
C53 C 0.6559(4) 0.4807(3) 0.35965(19) 0.0736(10) Uani 1 1 d .
C54 C 0.5447(3) 0.5302(2) 0.35005(15) 0.0580(8) Uani 1 1 d .
C55 C 0.8893(10) 0.7969(5) 0.0652(5) 0.221(4) Uani 1 1 d .
H55A H 0.9627 0.7806 0.1031 0.265 Uiso 1 1 calc R
H55B H 0.8528 0.7417 0.0219 0.265 Uiso 1 1 calc R
C56 C 0.7910(7) 0.8431(7) 0.1041(6) 0.232(4) Uani 1 1 d .
H56A H 0.7062 0.8292 0.0662 0.278 Uiso 1 1 calc R
H56B H 0.7862 0.8164 0.1499 0.278 Uiso 1 1 calc R
C57 C 0.8186(6) 0.9429(8) 0.1309(5) 0.206(4) Uani 1 1 d .
H57A H 0.7385 0.9744 0.1303 0.247 Uiso 1 1 calc R
H57B H 0.8739 0.9598 0.1852 0.247 Uiso 1 1 calc R
C58 C 0.8809(7) 0.9677(5) 0.0781(6) 0.182(3) Uani 1 1 d .
H58A H 0.9570 1.0119 0.1057 0.219 Uiso 1 1 calc R
H58B H 0.8232 0.9965 0.0400 0.219 Uiso 1 1 calc R
C59 C 0.8899(14) 0.6596(14) 0.5223(6) 0.553(17) Uani 1 1 d .
H59A H 0.8171 0.6176 0.4859 0.663 Uiso 1 1 calc R
H59B H 0.9614 0.6642 0.4963 0.663 Uiso 1 1 calc R
C60 C 0.9207(10) 0.6414(7) 0.5825(8) 0.267(4) Uiso 1 1 d .
H60A H 1.0014 0.6127 0.5777 0.320 Uiso 1 1 calc R
H60B H 0.8579 0.5878 0.5759 0.320 Uiso 1 1 calc R
C61 C 0.9440(8) 0.6743(11) 0.6578(7) 0.333(8) Uani 1 1 d .
H61A H 1.0366 0.6858 0.6835 0.399 Uiso 1 1 calc R
H61B H 0.8996 0.6364 0.6851 0.399 Uiso 1 1 calc R
C62 C 0.8788(12) 0.7653(8) 0.6464(7) 0.293(8) Uani 1 1 d .
H62A H 0.7995 0.7686 0.6660 0.352 Uiso 1 1 calc R
H62B H 0.9376 0.8215 0.6750 0.352 Uiso 1 1 calc R
H1 H 0.606(2) 0.5953(18) 0.0933(14) 0.070(9) Uiso 1 1 d .
H2 H 0.558(3) 0.576(2) -0.0518(16) 0.086(10) Uiso 1 1 d .
H3 H 0.447(3) 0.6175(19) -0.1639(16) 0.078(10) Uiso 1 1 d .
H4 H 0.278(3) 0.704(2) -0.2324(19) 0.103(12) Uiso 1 1 d .
H5 H 0.181(3) 0.820(2) -0.1527(17) 0.087(12) Uiso 1 1 d .
H6 H 0.222(2) 0.8389(15) -0.0220(13) 0.039(7) Uiso 1 1 d .
H7 H 0.483(2) 0.9273(15) 0.0706(12) 0.037(7) Uiso 1 1 d .
H8 H 0.507(3) 1.0869(19) 0.0744(16) 0.083(11) Uiso 1 1 d .
H9 H 0.385(3) 1.193(2) 0.1448(16) 0.085(10) Uiso 1 1 d .
H10 H 0.238(2) 1.1320(19) 0.2031(14) 0.068(10) Uiso 1 1 d .
H11 H 0.144(2) 1.0007(17) 0.2491(14) 0.068(9) Uiso 1 1 d .
H12 H 0.134(2) 0.8403(15) 0.2506(12) 0.049(7) Uiso 1 1 d .
H13 H 0.077(2) 0.6811(16) 0.1022(13) 0.061(8) Uiso 1 1 d .
H14 H -0.073(3) 0.535(2) 0.0770(16) 0.083(12) Uiso 1 1 d .
H15 H -0.116(3) 0.379(3) 0.072(2) 0.127(15) Uiso 1 1 d .
H16 H 0.060(3) 0.291(2) 0.1146(18) 0.101(12) Uiso 1 1 d .
H17 H 0.279(3) 0.368(2) 0.1739(16) 0.087(12) Uiso 1 1 d .
H18 H 0.603(2) 0.8695(16) 0.4288(13) 0.058(8) Uiso 1 1 d .
H19 H 0.614(3) 0.9342(18) 0.5582(15) 0.064(10) Uiso 1 1 d .
H20 H 0.533(3) 0.963(2) 0.680(2) 0.118(14) Uiso 1 1 d .
H21 H 0.361(3) 0.924(2) 0.7339(18) 0.087(13) Uiso 1 1 d .
H22 H 0.162(2) 0.8385(18) 0.6641(15) 0.065(9) Uiso 1 1 d .
H23 H 0.144(2) 0.7856(16) 0.5301(14) 0.045(8) Uiso 1 1 d .
H24 H 0.138(2) 0.9362(15) 0.4328(12) 0.043(8) Uiso 1 1 d .
H25 H -0.051(3) 1.007(2) 0.4148(18) 0.099(13) Uiso 1 1 d .
H26 H -0.246(3) 0.915(2) 0.3465(17) 0.100(12) Uiso 1 1 d .
H27 H -0.258(3) 0.756(2) 0.2985(17) 0.094(12) Uiso 1 1 d .
H28 H -0.139(3) 0.6116(18) 0.2704(15) 0.071(9) Uiso 1 1 d .
H29 H 0.055(2) 0.5425(16) 0.2732(12) 0.043(7) Uiso 1 1 d .
H30 H 0.264(2) 0.5281(16) 0.4061(13) 0.062(8) Uiso 1 1 d .
H31 H 0.357(3) 0.396(2) 0.4279(19) 0.133(14) Uiso 1 1 d .
H32 H 0.555(3) 0.322(2) 0.4374(18) 0.109(13) Uiso 1 1 d .
H33 H 0.742(3) 0.369(2) 0.3949(16) 0.104(11) Uiso 1 1 d .
H34 H 0.725(2) 0.5039(16) 0.3443(13) 0.041(8) Uiso 1 1 d .

loop_
_atom_site_aniso_label
_atom_site_aniso_U_11
_atom_site_aniso_U_22
_atom_site_aniso_U_33
_atom_site_aniso_U_23
_atom_site_aniso_U_13
_atom_site_aniso_U_12
Ti 0.0503(3) 0.0469(3) 0.0581(3) 0.0180(3) 0.0158(2) 0.0066(2)
O1 0.0496(11) 0.0638(12) 0.0585(12) 0.0227(10) 0.0168(9) 0.0055(9)
O2 0.0818(15) 0.0464(12) 0.0677(13) 0.0082(10) 0.0278(11) 0.0024(11)
O3 0.0538(12) 0.0458(11) 0.0556(12) 0.0131(9) 0.0146(9) 0.0031(9)
O4 0.0568(12) 0.0608(13) 0.0745(13) 0.0321(11) 0.0157(10) 0.0148(10)
O5 0.259(6) 0.305(8) 0.185(4) 0.079(5) 0.039(3) 0.086(6)
O6 0.219(6) 0.578(18) 0.481(18) 0.344(16) 0.065(10) 0.029(9)
N1 0.0448(14) 0.0505(15) 0.0492(14) 0.0133(12) 0.0140(11) -0.0044(11)
N2 0.0531(14) 0.0369(13) 0.0535(14) 0.0126(11) 0.0134(11) 0.0045(11)
C1 0.0514(18) 0.0511(18) 0.0557(19) 0.0116(16) 0.0233(15) -0.0043(14)
C2 0.070(2) 0.056(2) 0.081(3) 0.020(2) 0.032(2) 0.0078(17)
C3 0.101(3) 0.054(2) 0.075(3) 0.002(2) 0.048(2) -0.0024(19)
C4 0.084(2) 0.050(2) 0.057(2) 0.0027(17) 0.0248(18) -0.0141(17)
C5 0.108(3) 0.073(3) 0.065(3) -0.004(2) 0.035(2) -0.014(2)
C6 0.134(4) 0.085(3) 0.045(3) -0.002(2) 0.019(3) -0.024(3)
C7 0.092(3) 0.073(3) 0.055(3) 0.011(2) 0.001(2) -0.023(2)
C8 0.073(2) 0.059(2) 0.048(2) 0.0087(18) 0.0128(18) -0.0170(18)
C9 0.0602(19) 0.0478(18) 0.0487(19) 0.0081(15) 0.0196(15) -0.0147(14)
C10 0.0482(17) 0.0451(17) 0.0493(18) 0.0113(14) 0.0152(14) -0.0085(13)
C11 0.0431(16) 0.0489(18) 0.0362(15) 0.0103(13) 0.0036(12) -0.0014(13)
C12 0.0445(16) 0.0481(18) 0.0389(15) 0.0124(14) 0.0010(13) -0.0028(13)
C13 0.059(2) 0.057(2) 0.0500(19) 0.0108(16) 0.0108(16) -0.0084(17)
C14 0.077(2) 0.062(3) 0.063(2) 0.0220(19) 0.0106(19) -0.0151(19)
C15 0.100(3) 0.050(2) 0.083(3) 0.025(2) 0.009(2) -0.004(2)
C16 0.080(3) 0.052(2) 0.071(2) 0.0161(19) 0.0107(19) 0.015(2)
C17 0.0547(19) 0.053(2) 0.0462(17) 0.0150(15) 0.0013(14) 0.0032(15)
C18 0.057(2) 0.064(2) 0.0579(19) 0.0163(17) 0.0159(16) 0.0191(17)
C19 0.0503(19) 0.065(2) 0.0583(19) 0.0286(17) 0.0192(15) 0.0100(16)
C20 0.0422(16) 0.0489(18) 0.0450(16) 0.0168(14) 0.0067(13) 0.0023(13)
C21 0.062(2) 0.069(2) 0.0488(19) 0.0170(18) 0.0120(16) -0.0086(19)
C22 0.073(2) 0.058(2) 0.0483(18) 0.0036(16) 0.0145(16) -0.0237(18)
C23 0.099(3) 0.081(3) 0.068(2) 0.005(2) 0.010(2) -0.030(3)
C24 0.135(5) 0.103(4) 0.081(3) 0.011(3) 0.014(3) -0.055(4)
C25 0.183(6) 0.061(3) 0.105(4) -0.007(3) 0.046(4) -0.055(4)
C26 0.127(4) 0.053(3) 0.093(3) 0.001(2) 0.043(3) -0.009(3)
C27 0.099(3) 0.052(2) 0.0509(19) -0.0027(17) 0.0321(19) -0.012(2)
C28 0.0484(18) 0.0371(16) 0.0573(19) 0.0142(15) 0.0017(16) 0.0068(14)
C29 0.050(2) 0.062(2) 0.075(2) 0.0129(19) 0.008(2) 0.0017(17)
C30 0.061(3) 0.068(2) 0.080(3) 0.005(2) -0.017(2) 0.000(2)
C31 0.074(2) 0.057(2) 0.049(2) 0.0077(16) -0.0076(19) 0.0197(18)
C32 0.097(4) 0.094(3) 0.065(3) 0.008(2) -0.020(3) 0.021(3)
C33 0.141(5) 0.119(4) 0.040(3) 0.013(3) -0.001(3) 0.053(4)
C34 0.098(3) 0.095(3) 0.055(3) 0.031(2) 0.017(2) 0.035(2)
C35 0.078(3) 0.060(2) 0.047(2) 0.0198(17) 0.010(2) 0.0224(19)
C36 0.060(2) 0.0429(17) 0.0486(18) 0.0149(15) 0.0023(16) 0.0211(15)
C37 0.0441(17) 0.0395(15) 0.0425(17) 0.0125(13) 0.0012(14) 0.0118(13)
C38 0.0452(17) 0.0504(18) 0.0423(16) 0.0182(14) 0.0109(13) 0.0080(14)
C39 0.0471(18) 0.065(2) 0.0420(16) 0.0201(15) 0.0133(14) 0.0115(16)
C40 0.060(2) 0.073(2) 0.0528(19) 0.0213(18) 0.0130(17) 0.023(2)
C41 0.084(3) 0.099(3) 0.077(3) 0.036(2) 0.028(2) 0.052(3)
C42 0.071(3) 0.141(5) 0.115(3) 0.068(3) 0.041(3) 0.061(3)
C43 0.045(2) 0.135(4) 0.091(3) 0.056(3) 0.022(2) 0.017(3)
C44 0.050(2) 0.090(3) 0.0558(19) 0.0301(19) 0.0181(16) 0.0084(19)
C45 0.048(2) 0.105(3) 0.063(2) 0.021(2) 0.0100(18) -0.014(2)
C46 0.065(2) 0.061(2) 0.059(2) 0.0067(18) 0.0200(18) -0.0091(19)
C47 0.0499(18) 0.0497(18) 0.0421(16) 0.0136(14) 0.0125(14) 0.0026(15)
C48 0.073(2) 0.053(2) 0.064(2) 0.0185(17) 0.0218(17) 0.0031(17)
C49 0.083(2) 0.0503(19) 0.065(2) 0.0235(16) 0.0214(17) 0.0208(17)
C50 0.112(3) 0.071(3) 0.115(3) 0.052(2) 0.035(3) 0.029(2)
C51 0.143(4) 0.079(3) 0.113(3) 0.056(3) 0.035(3) 0.045(3)
C52 0.113(4) 0.083(3) 0.091(3) 0.034(2) 0.021(2) 0.052(3)
C53 0.077(3) 0.075(2) 0.080(2) 0.030(2) 0.025(2) 0.034(2)
C54 0.066(2) 0.055(2) 0.0522(18) 0.0147(15) 0.0092(15) 0.0186(17)
C55 0.316(11) 0.099(5) 0.175(6) -0.011(4) -0.061(6) 0.073(6)
C56 0.184(7) 0.171(7) 0.359(12) 0.113(8) 0.062(7) -0.043(6)
C57 0.113(5) 0.273(12) 0.237(7) 0.027(7) 0.079(5) 0.038(6)
C58 0.127(5) 0.153(6) 0.285(9) 0.101(7) 0.031(5) 0.060(4)
C59 0.461(19) 0.97(4) 0.106(5) 0.002(12) 0.037(8) -0.59(2)
C61 0.223(8) 0.554(19) 0.207(8) 0.251(11) -0.093(6) -0.235(11)
C62 0.335(14) 0.283(12) 0.260(12) -0.075(10) 0.219(12) -0.101(10)

loop_
_atom_type_symbol
_atom_type_description
_atom_type_scat_dispersion_real
_atom_type_scat_dispersion_imag
_atom_type_scat_source
C C 0.0033 0.0016 'International Tables Vol C Tables 4.2.6.8 and 6.1.1.4'
H H 0.0000 0.0000 'International Tables Vol C Tables 4.2.6.8 and 6.1.1.4'
N N 0.0061 0.0033 'International Tables Vol C Tables 4.2.6.8 and 6.1.1.4'
O O 0.0106 0.0060 'International Tables Vol C Tables 4.2.6.8 and 6.1.1.4'
Ti Ti 0.2776 0.4457 'International Tables Vol C Tables 4.2.6.8 and 6.1.1.4'

loop_
_geom_angle_atom_site_label_1
_geom_angle_atom_site_label_2
_geom_angle_atom_site_label_3
_geom_angle
O1 Ti O3 96.90(8)
O1 Ti O4 100.48(7)
O3 Ti O4 100.85(8)
O1 Ti O2 99.42(8)
O3 Ti O2 157.85(8)
O4 Ti O2 90.82(8)
O1 Ti N1 84.25(7)
O3 Ti N1 86.35(7)
O4 Ti N1 170.75(8)
O2 Ti N1 80.52(8)
O1 Ti N2 176.45(7)
O3 Ti N2 80.84(7)
O4 Ti N2 82.67(8)
O2 Ti N2 82.08(8)
N1 Ti N2 92.85(7)
C1 O1 Ti 133.82(16)
C27 O2 Ti 133.52(18)
C28 O3 Ti 138.72(15)
C54 O4 Ti 133.03(18)
C55 O5 C58 116.5(6)
C62 O6 C59 106.6(10)
C21 N1 C20 118.1(2)
C21 N1 Ti 127.5(2)
C20 N1 Ti 114.32(15)
C48 N2 C47 117.6(2)
C48 N2 Ti 123.3(2)
C47 N2 Ti 118.92(15)
O1 C1 C10 121.2(2)
O1 C1 C2 117.7(3)
C10 C1 C2 121.1(3)
C3 C2 C1 120.5(3)
C3 C2 H1 122.7(14)
C1 C2 H1 116.8(14)
C2 C3 C4 120.8(3)
C2 C3 H2 121.4(15)
C4 C3 H2 117.6(15)
C3 C4 C9 119.3(3)
C3 C4 C5 121.4(3)
C9 C4 C5 119.3(3)
C6 C5 C4 120.8(4)
C6 C5 H3 131.0(16)
C4 C5 H3 108.2(16)
C5 C6 C7 120.1(4)
C5 C6 H4 121(2)
C7 C6 H4 119(2)
C8 C7 C6 121.4(4)
C8 C7 H5 113.8(19)
C6 C7 H5 124.7(19)
C7 C8 C9 120.8(4)
C7 C8 H6 118.7(14)
C9 C8 H6 120.4(13)
C4 C9 C8 117.6(3)
C4 C9 C10 119.7(3)
C8 C9 C10 122.7(3)
C1 C10 C9 118.5(2)
C1 C10 C11 120.5(2)
C9 C10 C11 120.9(2)
C20 C11 C12 117.6(2)
C20 C11 C10 120.5(2)
C12 C11 C10 121.8(2)
C13 C12 C17 117.2(3)
C13 C12 C11 122.7(3)
C17 C12 C11 120.1(2)
C14 C13 C12 121.4(3)
C14 C13 H7 122.7(15)
C12 C13 H7 115.8(14)
C13 C14 C15 121.0(4)
C13 C14 H8 117.9(17)
C15 C14 H8 120.9(17)
C16 C15 C14 119.4(3)
C16 C15 H9 119.9(18)
C14 C15 H9 120.6(18)
C15 C16 C17 121.6(3)
C15 C16 H10 120.6(17)
C17 C16 H10 117.7(18)
C18 C17 C16 122.1(3)
C18 C17 C12 118.6(3)
C16 C17 C12 119.3(3)
C19 C18 C17 121.2(3)
C19 C18 H11 118.9(15)
C17 C18 H11 119.9(15)
C18 C19 C20 120.1(3)
C18 C19 H12 121.5(13)
C20 C19 H12 118.1(13)
C11 C20 C19 122.2(3)
C11 C20 N1 119.2(2)
C19 C20 N1 118.5(2)
N1 C21 C22 124.5(3)
N1 C21 H13 113.0(15)
C22 C21 H13 122.5(15)
C23 C22 C27 119.4(3)
C23 C22 C21 119.2(3)
C27 C22 C21 121.5(3)
C24 C23 C22 121.6(5)
C24 C23 H14 118(2)
C22 C23 H14 120(2)
C25 C24 C23 118.5(5)
C25 C24 H15 124(2)
C23 C24 H15 118(2)
C24 C25 C26 122.6(5)
C24 C25 H16 120(2)
C26 C25 H16 118(2)
C25 C26 C27 119.3(4)
C25 C26 H17 127.2(18)
C27 C26 H17 113.4(18)
O2 C27 C26 120.1(4)
O2 C27 C22 121.3(3)
C26 C27 C22 118.6(4)
O3 C28 C37 122.6(2)
O3 C28 C29 116.2(3)
C37 C28 C29 121.2(3)
C30 C29 C28 119.8(4)
C30 C29 H18 123.1(14)
C28 C29 H18 117.1(14)
C29 C30 C31 121.5(3)
C29 C30 H19 113.0(19)
C31 C30 H19 125.4(18)
C30 C31 C32 121.4(4)
C30 C31 C36 119.3(3)
C32 C31 C36 119.2(4)
C33 C32 C31 120.4(4)
C33 C32 H20 127(2)
C31 C32 H20 112(2)
C32 C33 C34 121.6(4)
C32 C33 H21 117(3)
C34 C33 H21 121(3)
C35 C34 C33 119.2(4)
C35 C34 H22 117.2(16)
C33 C34 H22 123.5(15)
C34 C35 C36 122.3(4)
C34 C35 H23 118.6(16)
C36 C35 H23 119.0(15)
C35 C36 C31 117.2(3)
C35 C36 C37 123.5(3)
C31 C36 C37 119.2(3)
C28 C37 C36 118.7(2)
C28 C37 C38 121.4(2)
C36 C37 C38 119.8(2)
C47 C38 C39 118.3(2)
C47 C38 C37 121.0(2)
C39 C38 C37 120.7(2)
C40 C39 C44 117.2(3)
C40 C39 C38 123.0(3)
C44 C39 C38 119.7(3)
C41 C40 C39 122.0(4)
C41 C40 H24 118.9(13)
C39 C40 H24 119.0(13)
C40 C41 C42 120.4(4)
C40 C41 H25 119(2)
C42 C41 H25 121(2)
C43 C42 C41 120.6(4)
C43 C42 H26 117(2)
C41 C42 H26 122(2)
C42 C43 C44 120.6(4)
C42 C43 H27 122.1(18)
C44 C43 H27 117.1(18)
C45 C44 C39 118.8(3)
C45 C44 C43 122.0(4)
C39 C44 C43 119.1(4)
C46 C45 C44 121.0(3)
C46 C45 H28 118.0(16)
C44 C45 H28 121.1(15)
C45 C46 C47 120.5(3)
C45 C46 H29 121.8(13)
C47 C46 H29 117.6(13)
C38 C47 C46 121.4(3)
C38 C47 N2 119.4(2)
C46 C47 N2 119.1(3)
N2 C48 C49 124.9(3)
N2 C48 H30 122.6(13)
C49 C48 H30 112.2(13)
C54 C49 C50 120.2(3)
C54 C49 C48 123.0(3)
C50 C49 C48 116.8(3)
C51 C50 C49 119.2(4)
C51 C50 H31 122.8(17)
C49 C50 H31 118.0(17)
C52 C51 C50 120.6(4)
C52 C51 H32 123(2)
C50 C51 H32 116(2)
C53 C52 C51 120.4(4)
C53 C52 H33 116.8(19)
C51 C52 H33 122.8(18)
C52 C53 C54 121.1(4)
C52 C53 H34 122.3(15)
C54 C53 H34 116.5(14)
O4 C54 C49 121.5(2)
O4 C54 C53 120.0(3)
C49 C54 C53 118.5(3)
O5 C55 C56 93.0(5)
O5 C55 H55A 113.1
C56 C55 H55A 113.2
O5 C55 H55B 113.0
C56 C55 H55B 113.1
H55A C55 H55B 110.5
C57 C56 C55 113.0(7)
C57 C56 H56A 109.0
C55 C56 H56A 109.0
C57 C56 H56B 109.0
C55 C56 H56B 108.8
H56A C56 H56B 107.8
C58 C57 C56 104.6(7)
C58 C57 H57A 110.9
C56 C57 H57A 110.8
C58 C57 H57B 110.8
C56 C57 H57B 110.8
H57A C57 H57B 108.9
C57 C58 O5 103.5(6)
C57 C58 H58A 111.0
O5 C58 H58A 111.1
C57 C58 H58B 111.0
O5 C58 H58B 111.1
H58A C58 H58B 109.0
C60 C59 O6 91.6(10)
C60 C59 H59A 113.4
O6 C59 H59A 113.3
C60 C59 H59B 113.4
O6 C59 H59B 113.3
H59A C59 H59B 110.7
C59 C60 C61 144.4(16)
C59 C60 H60A 100.8
C61 C60 H60A 100.8
C59 C60 H60B 100.8
C61 C60 H60B 100.8
H60A C60 H60B 104.4
C60 C61 C62 91.6(7)
C60 C61 H61A 113.4
C62 C61 H61A 113.4
C60 C61 H61B 113.4
C62 C61 H61B 113.4
H61A C61 H61B 110.7
O6 C62 C61 104.8(8)
O6 C62 H62A 110.8
C61 C62 H62A 110.8
O6 C62 H62B 110.8
C61 C62 H62B 110.8
H62A C62 H62B 108.9

loop_
_geom_bond_atom_site_label_1
_geom_bond_atom_site_label_2
_geom_bond_distance
Ti O1 1.8473(17)
Ti O3 1.8520(17)
Ti O4 1.8658(17)
Ti O2 1.9114(19)
Ti N1 2.199(2)
Ti N2 2.245(2)
O1 C1 1.357(3)
O2 C27 1.338(3)
O3 C28 1.351(3)
O4 C54 1.332(3)
O5 C55 1.398(8)
O5 C58 1.461(7)
O6 C62 1.431(10)
O6 C59 1.56(2)
N1 C21 1.286(3)
N1 C20 1.439(3)
N2 C48 1.278(3)
N2 C47 1.433(3)
C1 C10 1.377(3)
C1 C2 1.415(4)
C2 C3 1.355(4)
C2 H1 1.01(2)
C3 C4 1.409(4)
C3 H2 1.00(3)
C4 C9 1.410(4)
C4 C5 1.428(4)
C5 C6 1.338(5)
C5 H3 0.98(3)
C6 C7 1.382(5)
C6 H4 0.91(3)
C7 C8 1.362(4)
C7 H5 0.92(3)
C8 C9 1.412(4)
C8 H6 0.93(2)
C9 C10 1.438(3)
C10 C11 1.496(3)
C11 C20 1.379(3)
C11 C12 1.432(3)
C12 C13 1.409(3)
C12 C17 1.417(3)
C13 C14 1.363(4)
C13 H7 0.909(19)
C14 C15 1.389(4)
C14 H8 0.93(3)
C15 C16 1.346(4)
C15 H9 0.94(3)
C16 C17 1.414(4)
C16 H10 0.91(2)
C17 C18 1.408(4)
C18 C19 1.355(4)
C18 H11 0.97(2)
C19 C20 1.395(3)
C19 H12 0.94(2)
C21 C22 1.428(4)
C21 H13 0.98(2)
C22 C23 1.394(4)
C22 C27 1.401(4)
C23 C24 1.370(5)
C23 H14 0.94(2)
C24 C25 1.355(6)
C24 H15 0.96(3)
C25 C26 1.385(6)
C25 H16 0.93(3)
C26 C27 1.399(4)
C26 H17 1.00(3)
C28 C37 1.371(3)
C28 C29 1.419(4)
C29 C30 1.356(4)
C29 H18 0.97(2)
C30 C31 1.392(4)
C30 H19 0.87(3)
C31 C32 1.417(5)
C31 C36 1.423(4)
C32 C33 1.347(6)
C32 H20 1.00(3)
C33 C34 1.377(6)
C33 H21 0.79(3)
C34 C35 1.374(4)
C34 H22 0.98(3)
C35 C36 1.399(4)
C35 H23 0.92(2)
C36 C37 1.433(3)
C37 C38 1.495(3)
C38 C47 1.374(3)
C38 C39 1.432(3)
C39 C40 1.407(4)
C39 C44 1.419(4)
C40 C41 1.357(4)
C40 H24 0.96(2)
C41 C42 1.386(5)
C41 H25 0.92(3)
C42 C43 1.343(5)
C42 H26 0.87(3)
C43 C44 1.427(4)
C43 H27 0.97(3)
C44 C45 1.408(4)
C45 C46 1.350(4)
C45 H28 0.95(3)
C46 C47 1.405(4)
C46 H29 0.96(2)
C48 C49 1.455(4)
C48 H30 1.00(2)
C49 C54 1.391(4)
C49 C50 1.407(4)
C50 C51 1.377(5)
C50 H31 1.10(3)
C51 C52 1.370(5)
C51 H32 0.86(3)
C52 C53 1.367(5)
C52 H33 1.00(3)
C53 C54 1.390(4)
C53 H34 0.91(2)
C55 C56 1.464(9)
C55 H55A 0.9700
C55 H55B 0.9700
C56 C57 1.413(8)
C56 H56A 0.9700
C56 H56B 0.9700
C57 C58 1.344(7)
C57 H57A 0.9700
C57 H57B 0.9700
C58 H58A 0.9700
C58 H58B 0.9700
C59 C60 1.120(14)
C59 H59A 0.9700
C59 H59B 0.9700
C60 C61 1.262(10)
C60 H60A 0.9700
C60 H60B 0.9700
C61 C62 1.532(11)
C61 H61A 0.9700
C61 H61B 0.9700
C62 H62A 0.9700
C62 H62B 0.9700

loop_
_geom_torsion_atom_site_label_1
_geom_torsion_atom_site_label_2
_geom_torsion_atom_site_label_3
_geom_torsion_atom_site_label_4
_geom_torsion
O3 Ti O1 C1 -122.4(2)
O4 Ti O1 C1 135.1(2)
O2 Ti O1 C1 42.5(2)
N1 Ti O1 C1 -36.8(2)
N2 Ti O1 C1 -72.2(13)
O1 Ti O2 C27 -120.7(2)
O3 Ti O2 C27 16.2(4)
O4 Ti O2 C27 138.5(2)
N1 Ti O2 C27 -38.2(2)
N2 Ti O2 C27 56.0(2)
O1 Ti O3 C28 -148.3(2)
O4 Ti O3 C28 -46.2(3)
O2 Ti O3 C28 74.4(3)
N1 Ti O3 C28 127.9(2)
N2 Ti O3 C28 34.4(2)
O1 Ti O4 C54 -142.5(2)
O3 Ti O4 C54 118.3(2)
O2 Ti O4 C54 -42.7(2)
N1 Ti O4 C54 -22.3(6)
N2 Ti O4 C54 39.2(2)
O1 Ti N1 C21 119.7(2)
O3 Ti N1 C21 -143.0(2)
O4 Ti N1 C21 -1.6(6)
O2 Ti N1 C21 19.1(2)
N2 Ti N1 C21 -62.4(2)
O1 Ti N1 C20 -57.41(16)
O3 Ti N1 C20 39.91(16)
O4 Ti N1 C20 -178.7(4)
O2 Ti N1 C20 -157.98(17)
N2 Ti N1 C20 120.54(16)
O1 Ti N2 C48 -177.3(12)
O3 Ti N2 C48 -126.6(2)
O4 Ti N2 C48 -24.3(2)
O2 Ti N2 C48 67.5(2)
N1 Ti N2 C48 147.5(2)
O1 Ti N2 C47 8.0(13)
O3 Ti N2 C47 58.65(17)
O4 Ti N2 C47 160.95(18)
O2 Ti N2 C47 -107.20(18)
N1 Ti N2 C47 -27.18(18)
Ti O1 C1 C10 75.1(3)
Ti O1 C1 C2 -103.9(3)
O1 C1 C2 C3 177.7(3)
C10 C1 C2 C3 -1.3(4)
C1 C2 C3 C4 -1.9(5)
C2 C3 C4 C9 2.4(5)
C2 C3 C4 C5 -176.4(3)
C3 C4 C5 C6 178.3(3)
C9 C4 C5 C6 -0.5(5)
C4 C5 C6 C7 -0.2(6)
C5 C6 C7 C8 0.4(5)
C6 C7 C8 C9 0.0(5)
C3 C4 C9 C8 -178.0(3)
C5 C4 C9 C8 0.8(4)
C3 C4 C9 C10 0.1(4)
C5 C4 C9 C10 178.9(3)
C7 C8 C9 C4 -0.6(4)
C7 C8 C9 C10 -178.6(3)
O1 C1 C10 C9 -175.2(2)
C2 C1 C10 C9 3.7(4)
O1 C1 C10 C11 1.8(4)
C2 C1 C10 C11 -179.2(2)
C4 C9 C10 C1 -3.1(4)
C8 C9 C10 C1 174.9(2)
C4 C9 C10 C11 179.9(2)
C8 C9 C10 C11 -2.2(4)
C1 C10 C11 C20 -60.5(3)
C9 C10 C11 C20 116.5(3)
C1 C10 C11 C12 120.1(3)
C9 C10 C11 C12 -62.9(3)
C20 C11 C12 C13 174.0(2)
C10 C11 C12 C13 -6.5(4)
C20 C11 C12 C17 -5.4(3)
C10 C11 C12 C17 174.0(2)
C17 C12 C13 C14 -0.1(4)
C11 C12 C13 C14 -179.5(2)
C12 C13 C14 C15 -1.7(4)
C13 C14 C15 C16 2.2(5)
C14 C15 C16 C17 -1.0(5)
C15 C16 C17 C18 176.3(3)
C15 C16 C17 C12 -0.7(4)
C13 C12 C17 C18 -175.9(2)
C11 C12 C17 C18 3.6(3)
C13 C12 C17 C16 1.2(4)
C11 C12 C17 C16 -179.3(2)
C16 C17 C18 C19 -176.7(3)
C12 C17 C18 C19 0.3(4)
C17 C18 C19 C20 -2.3(4)
C12 C11 C20 C19 3.5(3)
C10 C11 C20 C19 -175.9(2)
C12 C11 C20 N1 -173.2(2)
C10 C11 C20 N1 7.4(3)
C18 C19 C20 C11 0.3(4)
C18 C19 C20 N1 177.0(2)
C21 N1 C20 C11 -101.8(3)
Ti N1 C20 C11 75.5(2)
C21 N1 C20 C19 81.4(3)
Ti N1 C20 C19 -101.3(2)
C20 N1 C21 C22 177.0(2)
Ti N1 C21 C22 0.0(4)
N1 C21 C22 C23 165.8(3)
N1 C21 C22 C27 -14.8(4)
C27 C22 C23 C24 3.1(5)
C21 C22 C23 C24 -177.5(3)
C22 C23 C24 C25 -2.6(6)
C23 C24 C25 C26 -0.2(7)
C24 C25 C26 C27 2.5(6)
Ti O2 C27 C26 -143.8(2)
Ti O2 C27 C22 36.5(4)
C25 C26 C27 O2 178.3(3)
C25 C26 C27 C22 -1.9(5)
C23 C22 C27 O2 179.0(3)
C21 C22 C27 O2 -0.4(4)
C23 C22 C27 C26 -0.7(4)
C21 C22 C27 C26 179.9(3)
Ti O3 C28 C37 -73.6(3)
Ti O3 C28 C29 107.6(3)
O3 C28 C29 C30 -179.9(2)
C37 C28 C29 C30 1.3(4)
C28 C29 C30 C31 1.8(5)
C29 C30 C31 C32 176.0(3)
C29 C30 C31 C36 -1.1(4)
C30 C31 C32 C33 -175.5(3)
C36 C31 C32 C33 1.6(5)
C31 C32 C33 C34 0.3(6)
C32 C33 C34 C35 -1.4(6)
C33 C34 C35 C36 0.6(5)
C34 C35 C36 C31 1.3(4)
C34 C35 C36 C37 178.5(2)
C30 C31 C36 C35 174.9(3)
C32 C31 C36 C35 -2.3(4)
C30 C31 C36 C37 -2.5(4)
C32 C31 C36 C37 -179.7(2)
O3 C28 C37 C36 176.5(2)
C29 C28 C37 C36 -4.8(3)
O3 C28 C37 C38 -0.1(3)
C29 C28 C37 C38 178.6(2)
C35 C36 C37 C28 -171.8(2)
C31 C36 C37 C28 5.4(3)
C35 C36 C37 C38 4.8(3)
C31 C36 C37 C38 -178.0(2)
C28 C37 C38 C47 58.3(3)
C36 C37 C38 C47 -118.2(3)
C28 C37 C38 C39 -122.6(3)
C36 C37 C38 C39 60.9(3)
C47 C38 C39 C40 -171.6(2)
C37 C38 C39 C40 9.2(4)
C47 C38 C39 C44 5.2(3)
C37 C38 C39 C44 -173.9(2)
C44 C39 C40 C41 -0.1(4)
C38 C39 C40 C41 176.8(3)
C39 C40 C41 C42 1.3(5)
C40 C41 C42 C43 -1.0(6)
C41 C42 C43 C44 -0.5(6)
C40 C39 C44 C45 177.0(2)
C38 C39 C44 C45 0.0(4)
C40 C39 C44 C43 -1.4(4)
C38 C39 C44 C43 -178.4(2)
C42 C43 C44 C45 -176.6(3)
C42 C43 C44 C39 1.7(5)
C39 C44 C45 C46 -3.4(4)
C43 C44 C45 C46 174.9(3)
C44 C45 C46 C47 1.7(5)
C39 C38 C47 C46 -7.1(4)
C37 C38 C47 C46 172.0(2)
C39 C38 C47 N2 168.7(2)
C37 C38 C47 N2 -12.1(3)
C45 C46 C47 C38 3.8(4)
C45 C46 C47 N2 -172.1(2)
C48 N2 C47 C38 113.6(3)
Ti N2 C47 C38 -71.4(2)
C48 N2 C47 C46 -70.4(3)
Ti N2 C47 C46 104.6(2)
C47 N2 C48 C49 -178.3(3)
Ti N2 C48 C49 7.0(4)
N2 C48 C49 C54 11.7(5)
N2 C48 C49 C50 -171.5(3)
C54 C49 C50 C51 -1.1(5)
C48 C49 C50 C51 -178.0(3)
C49 C50 C51 C52 2.2(6)
C50 C51 C52 C53 -1.5(6)
C51 C52 C53 C54 -0.5(5)
Ti O4 C54 C49 -33.8(4)
Ti O4 C54 C53 148.3(2)
C50 C49 C54 O4 -178.7(3)
C48 C49 C54 O4 -2.0(4)
C50 C49 C54 C53 -0.8(4)
C48 C49 C54 C53 175.9(3)
C52 C53 C54 O4 179.6(3)
C52 C53 C54 C49 1.6(5)
C58 O5 C55 C56 19.2(8)
O5 C55 C56 C57 -29.8(8)
C55 C56 C57 C58 31.3(10)
C56 C57 C58 O5 -15.9(8)
C55 O5 C58 C57 -3.2(8)
C62 O6 C59 C60 1.4(12)
O6 C59 C60 C61 -11(2)
C59 C60 C61 C62 14(2)
C59 O6 C62 C61 3.6(10)
C60 C61 C62 O6 -6.5(9)
